data_4001992
loop_
_publ_author_name
'Srivastava, Anant Kumar'
'Praveenkumar, B.'
'Mahawar, Indra Kumar'
'Divya, Pillutla'
'Shalini, S.'
'Boomishankar, Ramamoorthy'

_publ_section_title
;
 Anion Driven [CuIIL2]nFrameworks: Crystal Structures,
 Guest-Encapsulation, Dielectric, and Possible Ferroelectric Properties
;
_journal_issue 12
_journal_name_full 'Chemistry of Materials'
_journal_page_first 3811
_journal_paper_doi 10.1021/cm5014575
_journal_volume 26
_journal_year 2014
_chemical_formula_sum 'C98 H114 Cu3 N30 O34 P6'
_chemical_formula_weight 2632.62
_chemical_name_systematic
;
 ?
;
_space_group_crystal_system monoclinic
_space_group_IT_number 15
_space_group_name_Hall '-C 2yc'
_space_group_name_H-M_alt 'C 1 2/c 1'
_symmetry_space_group_name_Hall '-C 2yc'
_symmetry_space_group_name_H-M 'C 1 2/c 1'
_atom_sites_solution_hydrogens geom
_audit_creation_method SHELXL-2013
_cell_angle_alpha 90
_cell_angle_beta 94.949(4)
_cell_angle_gamma 90
_cell_formula_units_Z 4
_cell_length_a 21.231(4)
_cell_length_b 23.026(5)
_cell_length_c 24.026(5)
_cell_measurement_reflns_used 1880
_cell_measurement_temperature 100(2)
_cell_measurement_theta_max 18.06
_cell_measurement_theta_min 2.79
_cell_volume 11702(4)
_computing_cell_refinement 'Bruker SAINT'
_computing_data_collection 'Bruker APEX2'
_computing_data_reduction 'Bruker SAINT'
_computing_molecular_graphics 'Bruker SHELXTL'
_computing_publication_material 'Bruker SHELXTL'
_computing_structure_refinement 'SHELXL-2013 (Sheldrick 2013)'
_computing_structure_solution 'SHELXS-97 (Sheldrick 2008)'
_diffrn_ambient_temperature 100(2)
_diffrn_measured_fraction_theta_full 0.972
_diffrn_measured_fraction_theta_max 0.995
_diffrn_measurement_device_type 'Bruker APEX-II CCD'
_diffrn_measurement_method 'Omega and phi scans'
_diffrn_radiation_source 'fine-focus sealed tube'
_diffrn_radiation_type MoK\a
_diffrn_radiation_wavelength 0.71073
_diffrn_reflns_av_R_equivalents 0.1865
_diffrn_reflns_av_unetI/netI 0.2038
_diffrn_reflns_Laue_measured_fraction_full 0.972
_diffrn_reflns_Laue_measured_fraction_max 0.995
_diffrn_reflns_limit_h_max 25
_diffrn_reflns_limit_h_min -25
_diffrn_reflns_limit_k_max 15
_diffrn_reflns_limit_k_min -27
_diffrn_reflns_limit_l_max 27
_diffrn_reflns_limit_l_min -28
_diffrn_reflns_number 44806
_diffrn_reflns_point_group_measured_fraction_full 0.972
_diffrn_reflns_point_group_measured_fraction_max 0.995
_diffrn_reflns_theta_full 25.242
_diffrn_reflns_theta_max 25.027
_diffrn_reflns_theta_min 4.076
_exptl_absorpt_coefficient_mu 0.714
_exptl_absorpt_correction_T_max 0.7457
_exptl_absorpt_correction_T_min 0.6352
_exptl_absorpt_correction_type multi-scan
_exptl_absorpt_process_details SADABS
_exptl_crystal_colour blue
_exptl_crystal_density_diffrn 1.494
_exptl_crystal_density_method 'not measured'
_exptl_crystal_description block
_exptl_crystal_F_000 5444
_exptl_crystal_size_max 0.14
_exptl_crystal_size_mid 0.11
_exptl_crystal_size_min 0.09
_refine_diff_density_max 1.462
_refine_diff_density_min -0.737
_refine_diff_density_rms 0.115
_refine_ls_extinction_method none
_refine_ls_goodness_of_fit_ref 1.031
_refine_ls_hydrogen_treatment constr
_refine_ls_matrix_type full
_refine_ls_number_parameters 812
_refine_ls_number_reflns 10299
_refine_ls_number_restraints 188
_refine_ls_restrained_S_all 1.052
_refine_ls_R_factor_all 0.2151
_refine_ls_R_factor_gt 0.0930
_refine_ls_shift/su_max 0.002
_refine_ls_shift/su_mean 0.000
_refine_ls_structure_factor_coef Fsqd
_refine_ls_weighting_details 'w=1/[\s^2^(Fo^2^)+(0.1283P)^2^+23.9246P] where P=(Fo^2^+2Fc^2^)/3'
_refine_ls_weighting_scheme calc
_refine_ls_wR_factor_gt 0.2278
_refine_ls_wR_factor_ref 0.2868
_reflns_Friedel_coverage 0.000
_reflns_number_gt 4511
_reflns_number_total 10299
_reflns_threshold_expression 'I > 2\s(I)'
_cod_data_source_file compound_3.cif
_cod_data_source_block compound_3
_cod_depositor_comments 'Adding full bibliography for 4001992--4001997.cif.'
_cod_database_code 4001992
_shelx_space_group_comment
;
The symmetry employed for this shelxl refinement is uniquely defined
by the following loop, which should always be used as a source of
symmetry information in preference to the above space-group names.
They are only intended as comments.
;
_shelxl_version_number 2013-3

loop_
_space_group_symop_operation_xyz
'x, y, z'
'-x, y, -z+1/2'
'x+1/2, y+1/2, z'
'-x+1/2, y+1/2, -z+1/2'
'-x, -y, -z'
'x, -y, z-1/2'
'-x+1/2, -y+1/2, -z'
'x+1/2, -y+1/2, z-1/2'

loop_
_atom_site_label
_atom_site_type_symbol
_atom_site_fract_x
_atom_site_fract_y
_atom_site_fract_z
_atom_site_U_iso_or_equiv
_atom_site_adp_type
_atom_site_occupancy
_atom_site_site_symmetry_order
_atom_site_calc_flag
_atom_site_refinement_flags_posn
_atom_site_refinement_flags_adp
_atom_site_refinement_flags_occupancy
_atom_site_disorder_assembly
_atom_site_disorder_group
Cu1 Cu 0.82037(5) 0.86477(5) 0.13420(5) 0.0331(3) Uani 1 1 d . . . . .
Cu2 Cu 1.0000 0.54400(11) 0.2500 0.0693(7) Uani 1 2 d S T P . .
P1 P 0.80039(14) 0.68974(14) 0.30220(14) 0.0578(9) Uani 1 1 d . . . . .
P2 P 0.96831(12) 0.68138(12) 0.05442(13) 0.0436(7) Uani 1 1 d . . . . .
P3 P 1.08272(11) 0.89612(11) 0.13868(11) 0.0360(6) Uani 1 1 d . . . . .
O1 O 0.8621(3) 0.7197(4) 0.2989(4) 0.078(3) Uani 1 1 d . . . . .
O2 O 0.9948(3) 0.7083(3) 0.1066(3) 0.0515(19) Uani 1 1 d . . . . .
O3 O 1.0602(3) 0.8460(3) 0.1699(3) 0.0418(17) Uani 1 1 d . . . . .
N1 N 0.7724(4) 0.6669(4) 0.2416(4) 0.052(2) Uani 1 1 d . . . . .
H1 H 0.7579 0.6311 0.2402 0.063 Uiso 1 1 calc R U . . .
C11 C 0.7683(4) 0.6972(4) 0.1908(5) 0.039(3) Uani 1 1 d . . . . .
C12 C 0.7894(4) 0.7539(4) 0.1862(4) 0.039(2) Uani 1 1 d . . . . .
H12 H 0.8078 0.7728 0.2188 0.047 Uiso 1 1 calc R U . . .
N13 N 0.7850(3) 0.7833(3) 0.1380(3) 0.0330(18) Uani 1 1 d . . . . .
C14 C 0.7587(4) 0.7574(4) 0.0924(4) 0.037(2) Uani 1 1 d . . . . .
H14 H 0.7543 0.7784 0.0583 0.045 Uiso 1 1 calc R U . . .
C15 C 0.7373(4) 0.7004(5) 0.0934(5) 0.043(3) Uani 1 1 d . . . . .
H15 H 0.7195 0.6825 0.0601 0.051 Uiso 1 1 calc R U . . .
C16 C 0.7421(4) 0.6705(4) 0.1424(5) 0.041(3) Uani 1 1 d . . . . .
H16 H 0.7277 0.6315 0.1434 0.049 Uiso 1 1 calc R U . . .
N2 N 0.8007(4) 0.6301(4) 0.3406(4) 0.054(2) Uani 1 1 d . . . . .
H2 H 0.7715 0.6276 0.3643 0.065 Uiso 1 1 calc R U . . .
C21 C 0.8422(5) 0.5837(5) 0.3393(4) 0.049(3) Uani 1 1 d . . . . .
C22 C 0.8902(5) 0.5820(5) 0.3034(5) 0.052(3) Uani 1 1 d . . . . .
H22 H 0.8921 0.6130 0.2776 0.062 Uiso 1 1 calc R U . . .
N23 N 0.9333(4) 0.5409(4) 0.3023(4) 0.051(2) Uani 1 1 d . . . . .
C24 C 0.9296(5) 0.4971(5) 0.3388(5) 0.057(3) Uani 1 1 d . . . . .
H24 H 0.9612 0.4678 0.3402 0.069 Uiso 1 1 calc R U . . .
C25 C 0.8836(6) 0.4927(5) 0.3732(5) 0.062(3) Uani 1 1 d . . . . .
H25 H 0.8817 0.4595 0.3964 0.074 Uiso 1 1 calc R U . . .
C26 C 0.8384(5) 0.5365(5) 0.3755(4) 0.047(3) Uani 1 1 d . . . . .
H26 H 0.8064 0.5343 0.4006 0.057 Uiso 1 1 calc R U . . .
N3 N 0.9469(3) 0.7277(3) 0.0027(3) 0.039(2) Uani 1 1 d . . . . .
H3 H 0.9544 0.7174 -0.0314 0.046 Uiso 1 1 calc R U . . .
C31 C 0.9182(4) 0.7812(4) 0.0089(4) 0.033(2) Uani 1 1 d . . . . .
C32 C 0.8911(4) 0.7956(4) 0.0581(4) 0.032(2) Uani 1 1 d . . . . .
H32 H 0.8934 0.7682 0.0877 0.038 Uiso 1 1 calc R U . . .
N33 N 0.8621(3) 0.8462(3) 0.0652(3) 0.0329(18) Uani 1 1 d . . . . .
C34 C 0.8614(4) 0.8859(4) 0.0245(4) 0.031(2) Uani 1 1 d . . . . .
H34 H 0.8422 0.9225 0.0300 0.037 Uiso 1 1 calc R U . . .
C35 C 0.8873(4) 0.8756(4) -0.0248(4) 0.038(2) Uani 1 1 d . . . . .
H35 H 0.8857 0.9044 -0.0532 0.046 Uiso 1 1 calc R U . . .
C36 C 0.9162(4) 0.8222(4) -0.0325(4) 0.034(2) Uani 1 1 d . . . . .
H36 H 0.9344 0.8142 -0.0664 0.041 Uiso 1 1 calc R U . . .
N4 N 0.9033(3) 0.6453(3) 0.0626(3) 0.041(2) Uani 1 1 d . . . . .
H4 H 0.8700 0.6538 0.0397 0.049 Uiso 1 1 calc R U . . .
C41 C 0.8953(4) 0.6021(4) 0.1026(4) 0.038(2) Uani 1 1 d . . . . .
C42 C 0.9408(4) 0.5904(4) 0.1451(4) 0.040(3) Uani 1 1 d . . . . .
H42 H 0.9794 0.6115 0.1468 0.048 Uiso 1 1 calc R U . . .
N43 N 0.9329(4) 0.5506(4) 0.1839(4) 0.049(2) Uani 1 1 d . . . . .
C44 C 0.8797(5) 0.5199(5) 0.1824(5) 0.054(3) Uani 1 1 d . . . . .
H44 H 0.8740 0.4918 0.2105 0.065 Uiso 1 1 calc R U . . .
C45 C 0.8322(5) 0.5291(4) 0.1395(5) 0.049(3) Uani 1 1 d . . . . .
H45 H 0.7950 0.5061 0.1378 0.059 Uiso 1 1 calc R U . . .
C46 C 0.8383(4) 0.5697(4) 0.1008(4) 0.039(2) Uani 1 1 d . . . . .
H46 H 0.8051 0.5768 0.0725 0.047 Uiso 1 1 calc R U . . .
N5 N 1.0511(3) 0.9569(3) 0.1575(3) 0.039(2) Uani 1 1 d . . . . .
H5 H 1.0772 0.9854 0.1675 0.047 Uiso 1 1 calc R U . . .
C51 C 0.9866(4) 0.9680(4) 0.1593(4) 0.031(2) Uani 1 1 d . . . . .
C52 C 0.9411(4) 0.9257(4) 0.1460(4) 0.035(2) Uani 1 1 d . . . . .
H52 H 0.9553 0.8884 0.1355 0.043 Uiso 1 1 calc R U . . .
N53 N 0.8788(3) 0.9337(3) 0.1468(3) 0.0343(19) Uani 1 1 d . . . . .
C54 C 0.8580(4) 0.9864(4) 0.1585(4) 0.037(2) Uani 1 1 d . . . . .
H54 H 0.8138 0.9933 0.1574 0.044 Uiso 1 1 calc R U . . .
C55 C 0.9004(5) 1.0321(4) 0.1726(4) 0.040(3) Uani 1 1 d . . . . .
H55 H 0.8849 1.0694 0.1814 0.049 Uiso 1 1 calc R U . . .
C56 C 0.9636(5) 1.0226(4) 0.1734(4) 0.043(3) Uani 1 1 d . . . . .
H56 H 0.9925 1.0531 0.1837 0.052 Uiso 1 1 calc R U . . .
N6 N 1.1593(3) 0.9075(3) 0.1463(3) 0.039(2) Uani 1 1 d . . . . .
H6 H 1.1765 0.9202 0.1166 0.047 Uiso 1 1 calc R U . . .
C61 C 1.2007(4) 0.8994(4) 0.1947(4) 0.034(2) Uani 1 1 d . . . . .
C62 C 1.1774(4) 0.8924(4) 0.2475(4) 0.029(2) Uani 1 1 d . . . . .
H62 H 1.1331 0.8943 0.2504 0.035 Uiso 1 1 calc R U . . .
N63 N 1.2161(3) 0.8833(3) 0.2934(3) 0.0348(19) Uani 1 1 d . . . . .
C64 C 1.2790(4) 0.8813(4) 0.2901(4) 0.036(2) Uani 1 1 d . . . . .
H64 H 1.3065 0.8747 0.3228 0.044 Uiso 1 1 calc R U . . .
C65 C 1.3035(4) 0.8888(4) 0.2395(4) 0.043(3) Uani 1 1 d . . . . .
H65 H 1.3480 0.8882 0.2378 0.052 Uiso 1 1 calc R U . . .
C66 C 1.2647(4) 0.8971(4) 0.1910(4) 0.039(2) Uani 1 1 d . . . . .
H66 H 1.2819 0.9013 0.1560 0.046 Uiso 1 1 calc R U . . .
C71 C 0.7425(6) 0.7329(5) 0.3339(5) 0.063(3) Uani 1 1 d . . . . .
C72 C 0.7599(8) 0.7663(6) 0.3802(6) 0.081(4) Uani 1 1 d . . . . .
H72 H 0.8032 0.7695 0.3935 0.097 Uiso 1 1 calc R U . . .
C73 C 0.7153(10) 0.7945(6) 0.4068(6) 0.092(5) Uani 1 1 d . . . . .
H73 H 0.7274 0.8163 0.4395 0.110 Uiso 1 1 calc R U . . .
C74 C 0.6543(8) 0.7919(6) 0.3876(7) 0.086(4) Uani 1 1 d . U . . .
H74 H 0.6239 0.8116 0.4073 0.103 Uiso 1 1 calc R U . . .
C75 C 0.6346(7) 0.7616(6) 0.3403(6) 0.082(4) Uani 1 1 d . . . . .
H75 H 0.5916 0.7617 0.3255 0.099 Uiso 1 1 calc R U . . .
C76 C 0.6808(6) 0.7303(6) 0.3149(5) 0.071(4) Uani 1 1 d . . . . .
H76 H 0.6685 0.7067 0.2835 0.085 Uiso 1 1 calc R U . . .
C77 C 1.0240(4) 0.6350(4) 0.0237(5) 0.044(3) Uani 1 1 d . . . . .
C78 C 1.0862(5) 0.6474(4) 0.0337(5) 0.048(3) Uani 1 1 d . . . . .
H78 H 1.0994 0.6788 0.0575 0.058 Uiso 1 1 calc R U . . .
C79 C 1.1308(5) 0.6140(5) 0.0093(5) 0.049(3) Uani 1 1 d . . . . .
H79 H 1.1744 0.6233 0.0156 0.059 Uiso 1 1 calc R U . . .
C80 C 1.1123(5) 0.5687(5) -0.0233(5) 0.055(3) Uani 1 1 d . . . . .
H80 H 1.1431 0.5451 -0.0389 0.066 Uiso 1 1 calc R U . . .
C81 C 1.0501(6) 0.5564(5) -0.0341(5) 0.064(3) Uani 1 1 d . . . . .
H81 H 1.0376 0.5252 -0.0585 0.077 Uiso 1 1 calc R U . . .
C82 C 1.0045(5) 0.5886(5) -0.0100(5) 0.060(3) Uani 1 1 d . . . . .
H82 H 0.9609 0.5790 -0.0165 0.072 Uiso 1 1 calc R U . . .
C83 C 1.0698(4) 0.8878(4) 0.0644(4) 0.033(2) Uani 1 1 d . . . . .
C84 C 1.0725(4) 0.8331(4) 0.0418(5) 0.041(2) Uani 1 1 d . . . . .
H84 H 1.0765 0.8001 0.0657 0.049 Uiso 1 1 calc R U . . .
C85 C 1.0692(4) 0.8259(5) -0.0163(5) 0.055(3) Uani 1 1 d . . . . .
H85 H 1.0722 0.7884 -0.0324 0.066 Uiso 1 1 calc R U . . .
C86 C 1.0614(4) 0.8751(6) -0.0500(5) 0.051(3) Uani 1 1 d . . . . .
H86 H 1.0575 0.8704 -0.0895 0.061 Uiso 1 1 calc R U . . .
C87 C 1.0592(4) 0.9306(5) -0.0280(4) 0.043(3) Uani 1 1 d . . . . .
H87 H 1.0558 0.9637 -0.0516 0.052 Uiso 1 1 calc R U . . .
C88 C 1.0622(4) 0.9362(5) 0.0302(4) 0.040(2) Uani 1 1 d . . . . .
H88 H 1.0590 0.9736 0.0465 0.048 Uiso 1 1 calc R U . . .
O1S O 0.0193(8) 0.8156(8) 0.6840(8) 0.154(7) Uani 0.75 1 d . . P . .
O2S O 0.0670(5) 0.2054(4) 0.7935(5) 0.080(4) Uani 0.75 1 d . . P . .
O3S O 0.7127(4) 0.3795(4) 0.9200(4) 0.087(3) Uani 1 1 d . . . . .
O4S O 0.9640(3) 0.2490(3) 0.8110(3) 0.060(2) Uani 1 1 d . . . . .
O5S O 1.0000 0.3280(3) 0.7500 0.0119(15) Uani 1 2 d S TU P . .
N7 N 0.7054(4) 0.9025(4) 0.0463(4) 0.068(3) Uani 1 1 d D U . . .
O71 O 0.7388(3) 0.9122(3) 0.0902(3) 0.0420(17) Uani 1 1 d D U . . .
O72 O 0.7127(3) 0.8593(3) 0.0155(3) 0.0495(18) Uani 1 1 d D U . . .
O73 O 0.6655(4) 0.9416(4) 0.0269(4) 0.089(3) Uani 1 1 d D U . . .
N8 N 0.2115(3) 0.0267(4) 0.5293(4) 0.042(2) Uani 1 1 d D U . . .
O81 O 0.2242(3) 0.0762(3) 0.5486(3) 0.0505(19) Uani 1 1 d D U . . .
O82 O 0.2115(4) 0.0184(3) 0.4778(3) 0.059(2) Uani 1 1 d D U . . .
O83 O 0.2001(3) -0.0134(3) 0.5611(3) 0.057(2) Uani 1 1 d D U . . .
N9 N 0.1404(6) 0.9143(6) 0.6995(6) 0.038(4) Uani 0.5 1 d D U P . .
O91 O 0.1890(6) 0.9413(5) 0.7184(5) 0.052(4) Uani 0.5 1 d D U P . .
O92 O 0.1088(5) 0.9331(5) 0.6598(5) 0.030(3) Uani 0.5 1 d D U P . .
O93 O 0.1262(6) 0.8667(5) 0.7206(6) 0.050(4) Uani 0.5 1 d D U P . .
N10 N 1.0004(7) 0.3868(6) 0.2717(6) 0.037(4) Uani 0.5 1 d D U P A -1
O11 O 1.0236(7) 0.4321(6) 0.2524(8) 0.073(6) Uani 0.5 1 d D U P A -1
O12 O 0.9575(9) 0.3522(10) 0.2632(11) 0.139(9) Uani 0.5 1 d D U P A -1
O13 O 1.0317(12) 0.3807(12) 0.3196(9) 0.168(10) Uani 0.5 1 d D U P A -1
C6S C 0.908(3) 0.304(2) 0.368(2) 0.15(3) Uiso 0.48(7) 1 d . . P B 1
C7S C 0.956(3) 0.326(2) 0.357(2) 0.15(3) Uiso 0.52(7) 1 d . . P B 2
O6S O 0.9768(5) 0.2833(4) 0.3901(4) 0.089(3) Uani 1 1 d . . . . .

loop_
_atom_site_aniso_label
_atom_site_aniso_U_11
_atom_site_aniso_U_22
_atom_site_aniso_U_33
_atom_site_aniso_U_23
_atom_site_aniso_U_13
_atom_site_aniso_U_12
Cu1 0.0359(6) 0.0338(7) 0.0288(7) -0.0045(6) -0.0020(5) -0.0003(5)
Cu2 0.0481(12) 0.120(2) 0.0368(12) 0.000 -0.0129(9) 0.000
P1 0.0573(19) 0.059(2) 0.055(2) 0.0150(17) -0.0095(15) -0.0140(15)
P2 0.0395(15) 0.0340(15) 0.0558(19) -0.0045(14) -0.0043(13) 0.0068(12)
P3 0.0337(14) 0.0402(15) 0.0327(15) 0.0060(13) -0.0049(11) -0.0018(11)
O1 0.056(5) 0.087(7) 0.087(7) 0.050(5) -0.008(4) -0.020(4)
O2 0.057(4) 0.032(4) 0.061(5) -0.011(4) -0.024(4) 0.001(3)
O3 0.040(4) 0.040(4) 0.045(4) 0.017(3) 0.005(3) -0.002(3)
N1 0.064(6) 0.039(5) 0.053(6) 0.010(5) 0.002(5) 0.000(4)
C11 0.035(5) 0.032(6) 0.053(7) 0.009(6) 0.013(5) 0.008(4)
C12 0.046(6) 0.036(6) 0.035(6) -0.004(5) -0.002(5) 0.008(5)
N13 0.038(4) 0.034(5) 0.026(5) -0.001(4) -0.002(4) 0.002(4)
C14 0.029(5) 0.052(7) 0.031(6) 0.002(5) 0.003(4) -0.005(5)
C15 0.029(5) 0.050(7) 0.048(7) -0.009(6) -0.001(5) -0.011(5)
C16 0.027(5) 0.036(6) 0.063(8) 0.000(6) 0.019(5) -0.008(4)
N2 0.054(5) 0.061(6) 0.047(6) 0.021(5) 0.005(4) 0.002(5)
C21 0.060(7) 0.053(7) 0.032(6) 0.002(6) -0.006(6) -0.012(6)
C22 0.054(7) 0.059(8) 0.039(7) 0.018(6) -0.017(6) -0.018(6)
N23 0.052(6) 0.056(6) 0.042(6) 0.005(5) -0.021(4) -0.008(5)
C24 0.058(7) 0.054(8) 0.058(8) 0.005(7) -0.011(6) -0.003(6)
C25 0.067(8) 0.055(8) 0.060(8) 0.028(7) -0.017(7) -0.016(7)
C26 0.058(7) 0.044(7) 0.038(7) 0.003(6) -0.007(5) -0.016(6)
N3 0.046(5) 0.025(4) 0.045(5) -0.007(4) -0.002(4) 0.001(4)
C31 0.034(5) 0.029(5) 0.037(6) -0.010(5) 0.000(4) 0.002(4)
C32 0.037(5) 0.027(5) 0.030(6) 0.006(5) -0.001(4) 0.004(4)
N33 0.036(4) 0.032(5) 0.030(5) 0.005(4) -0.003(4) -0.001(3)
C34 0.031(5) 0.027(5) 0.034(6) -0.007(5) -0.002(4) -0.003(4)
C35 0.037(5) 0.042(6) 0.034(6) 0.005(5) -0.002(5) -0.003(4)
C36 0.022(5) 0.048(6) 0.033(6) -0.002(5) -0.003(4) -0.004(4)
N4 0.040(5) 0.043(5) 0.039(5) 0.000(4) -0.005(4) 0.015(4)
C41 0.043(6) 0.042(6) 0.028(6) -0.002(5) -0.004(5) 0.013(5)
C42 0.029(5) 0.042(6) 0.050(7) -0.008(6) 0.003(5) -0.001(4)
N43 0.053(5) 0.050(6) 0.040(6) 0.005(5) -0.010(4) -0.008(4)
C44 0.053(7) 0.059(8) 0.049(7) -0.002(6) -0.006(6) -0.003(6)
C45 0.050(6) 0.039(6) 0.055(8) -0.001(6) -0.020(6) -0.005(5)
C46 0.045(6) 0.036(6) 0.035(6) -0.011(5) -0.004(5) 0.006(5)
N5 0.037(5) 0.040(5) 0.038(5) -0.003(4) -0.007(4) -0.010(4)
C51 0.039(6) 0.031(5) 0.023(5) -0.004(4) -0.002(4) -0.005(4)
C52 0.036(6) 0.043(6) 0.027(6) -0.009(5) 0.000(4) 0.004(5)
N53 0.039(5) 0.037(5) 0.026(5) -0.007(4) 0.001(4) 0.008(4)
C54 0.041(6) 0.034(6) 0.033(6) -0.003(5) -0.002(5) 0.009(5)
C55 0.061(7) 0.027(6) 0.035(6) 0.003(5) 0.016(5) 0.009(5)
C56 0.047(6) 0.043(6) 0.038(6) 0.003(5) -0.003(5) -0.012(5)
N6 0.040(4) 0.053(5) 0.023(4) 0.016(4) -0.001(4) -0.007(4)
C61 0.042(6) 0.025(5) 0.034(6) 0.006(5) -0.005(5) -0.005(4)
C62 0.023(5) 0.035(5) 0.028(5) 0.004(5) -0.001(4) 0.002(4)
N63 0.038(5) 0.040(5) 0.025(5) 0.004(4) -0.006(4) -0.004(4)
C64 0.034(6) 0.038(6) 0.035(6) 0.003(5) -0.013(4) -0.002(4)
C65 0.029(5) 0.060(7) 0.040(7) 0.005(6) -0.004(5) -0.008(5)
C66 0.045(6) 0.038(6) 0.033(6) 0.005(5) 0.001(5) -0.008(5)
C71 0.066(8) 0.057(8) 0.064(9) 0.006(7) -0.006(7) -0.008(6)
C72 0.119(12) 0.062(9) 0.057(9) -0.002(8) -0.014(9) -0.034(9)
C73 0.154(16) 0.068(10) 0.053(9) -0.020(8) 0.003(10) -0.009(10)
C74 0.109(8) 0.073(7) 0.079(8) -0.005(6) 0.026(7) -0.009(6)
C75 0.098(10) 0.077(10) 0.073(10) -0.036(8) 0.012(8) -0.012(8)
C76 0.067(8) 0.092(10) 0.054(8) -0.018(8) 0.007(7) -0.019(7)
C77 0.034(6) 0.034(6) 0.063(8) 0.002(6) 0.000(5) 0.007(5)
C78 0.048(7) 0.034(6) 0.064(8) -0.002(6) 0.005(6) 0.004(5)
C79 0.039(6) 0.049(7) 0.060(8) 0.016(6) 0.006(5) 0.008(5)
C80 0.048(7) 0.063(8) 0.055(8) 0.001(7) 0.004(6) 0.026(6)
C81 0.079(9) 0.051(8) 0.059(8) -0.010(6) -0.005(7) 0.021(7)
C82 0.045(6) 0.053(8) 0.080(9) -0.008(7) -0.009(6) 0.007(6)
C83 0.025(5) 0.037(6) 0.034(6) 0.003(5) -0.007(4) 0.005(4)
C84 0.036(6) 0.041(6) 0.045(7) -0.004(5) -0.003(5) 0.007(5)
C85 0.026(5) 0.067(8) 0.074(9) -0.017(7) 0.008(6) -0.012(5)
C86 0.029(6) 0.088(10) 0.035(6) -0.006(7) 0.002(5) -0.011(6)
C87 0.030(5) 0.063(8) 0.037(7) 0.005(6) 0.000(5) 0.006(5)
C88 0.036(5) 0.051(7) 0.032(6) 0.001(5) -0.004(4) -0.002(5)
O1S 0.146(14) 0.161(17) 0.160(16) -0.077(14) 0.049(12) -0.015(12)
O2S 0.059(6) 0.044(6) 0.126(10) 0.020(7) -0.058(6) -0.006(5)
O3S 0.055(5) 0.117(8) 0.091(7) -0.040(6) 0.017(5) -0.013(5)
O4S 0.043(4) 0.023(4) 0.105(6) 0.019(4) -0.038(4) -0.008(3)
O5S 0.011(2) 0.010(2) 0.013(2) 0.000 -0.0076(17) 0.000
N7 0.045(6) 0.085(8) 0.071(8) -0.024(7) -0.014(5) 0.024(5)
O71 0.031(3) 0.053(4) 0.039(4) -0.007(4) -0.016(3) 0.008(3)
O72 0.052(4) 0.042(4) 0.051(5) -0.008(4) -0.012(4) 0.010(3)
O73 0.087(6) 0.100(8) 0.074(7) -0.020(6) -0.018(5) 0.029(6)
N8 0.037(5) 0.046(6) 0.042(6) -0.014(5) -0.005(4) 0.001(4)
O81 0.050(4) 0.049(5) 0.054(5) -0.024(4) 0.010(4) -0.012(3)
O82 0.091(6) 0.049(5) 0.039(5) -0.023(4) 0.010(4) -0.008(4)
O83 0.061(5) 0.058(5) 0.050(5) -0.005(4) -0.011(4) -0.004(4)
N9 0.039(5) 0.039(6) 0.037(6) -0.006(4) 0.018(4) 0.012(4)
O91 0.065(7) 0.045(7) 0.052(7) 0.001(6) 0.044(6) 0.017(6)
O92 0.034(4) 0.030(4) 0.027(5) 0.004(4) 0.006(4) 0.027(4)
O93 0.058(9) 0.033(8) 0.059(10) 0.019(7) 0.008(7) 0.010(7)
N10 0.035(5) 0.035(5) 0.041(6) 0.018(4) -0.001(5) 0.000(4)
O11 0.099(15) 0.058(10) 0.066(11) -0.009(10) 0.035(14) 0.005(8)
O12 0.087(14) 0.16(2) 0.16(2) 0.036(19) -0.032(15) -0.034(14)
O13 0.170(13) 0.159(13) 0.171(13) -0.014(9) -0.008(9) 0.000(9)
O6S 0.119(8) 0.081(7) 0.070(6) 0.026(6) 0.020(6) -0.007(6)

loop_
_atom_type_symbol
_atom_type_description
_atom_type_scat_dispersion_real
_atom_type_scat_dispersion_imag
_atom_type_scat_source
C C 0.0033 0.0016 'International Tables Vol C Tables 4.2.6.8 and 6.1.1.4'
H H 0.0000 0.0000 'International Tables Vol C Tables 4.2.6.8 and 6.1.1.4'
N N 0.0061 0.0033 'International Tables Vol C Tables 4.2.6.8 and 6.1.1.4'
O O 0.0106 0.0060 'International Tables Vol C Tables 4.2.6.8 and 6.1.1.4'
P P 0.1023 0.0942 'International Tables Vol C Tables 4.2.6.8 and 6.1.1.4'
Cu Cu 0.3201 1.2651 'International Tables Vol C Tables 4.2.6.8 and 6.1.1.4'

loop_
_geom_angle_atom_site_label_1
_geom_angle_atom_site_label_2
_geom_angle_atom_site_label_3
_geom_angle
_geom_angle_site_symmetry_1
_geom_angle_site_symmetry_3
N33 Cu1 N63 176.2(3) . 2_755
N33 Cu1 N53 89.0(3) . .
N63 Cu1 N53 88.9(3) 2_755 .
N33 Cu1 N13 91.8(3) . .
N63 Cu1 N13 89.2(3) 2_755 .
N53 Cu1 N13 161.0(3) . .
N33 Cu1 O71 95.3(3) . .
N63 Cu1 O71 88.0(3) 2_755 .
N53 Cu1 O71 97.4(3) . .
N13 Cu1 O71 101.5(3) . .
N23 Cu2 N23 175.8(6) 2_755 .
N23 Cu2 N43 90.4(3) 2_755 2_755
N23 Cu2 N43 89.9(3) . 2_755
N23 Cu2 N43 89.9(3) 2_755 .
N23 Cu2 N43 90.4(3) . .
N43 Cu2 N43 171.5(5) 2_755 .
N23 Cu2 O11 80.3(4) 2_755 .
N23 Cu2 O11 95.5(4) . .
N43 Cu2 O11 86.4(5) 2_755 .
N43 Cu2 O11 102.1(5) . .
O1 P1 N1 111.1(5) . .
O1 P1 N2 117.0(5) . .
N1 P1 N2 102.5(5) . .
O1 P1 C71 113.7(6) . .
N1 P1 C71 110.4(5) . .
N2 P1 C71 101.1(5) . .
O2 P2 N4 112.1(4) . .
O2 P2 N3 115.2(4) . .
N4 P2 N3 103.6(4) . .
O2 P2 C77 112.7(4) . .
N4 P2 C77 109.8(4) . .
N3 P2 C77 102.7(5) . .
O3 P3 N5 111.7(4) . .
O3 P3 N6 115.4(4) . .
N5 P3 N6 105.1(4) . .
O3 P3 C83 113.2(4) . .
N5 P3 C83 109.6(4) . .
N6 P3 C83 101.1(4) . .
C11 N1 P1 127.9(8) . .
C16 C11 C12 117.2(10) . .
C16 C11 N1 120.0(9) . .
C12 C11 N1 122.8(10) . .
N13 C12 C11 123.0(10) . .
C14 N13 C12 118.8(9) . .
C14 N13 Cu1 120.6(7) . .
C12 N13 Cu1 120.6(7) . .
N13 C14 C15 121.6(10) . .
C16 C15 C14 119.6(10) . .
C15 C16 C11 119.7(9) . .
C21 N2 P1 126.8(7) . .
N2 C21 C22 122.5(10) . .
N2 C21 C26 120.9(10) . .
C22 C21 C26 116.6(11) . .
N23 C22 C21 125.5(10) . .
C22 N23 C24 116.5(10) . .
C22 N23 Cu2 121.6(8) . .
C24 N23 Cu2 121.9(8) . .
C25 C24 N23 123.2(11) . .
C24 C25 C26 120.7(11) . .
C25 C26 C21 117.4(10) . .
C31 N3 P2 125.5(7) . .
C36 C31 N3 121.2(9) . .
C36 C31 C32 117.6(8) . .
N3 C31 C32 121.2(9) . .
N33 C32 C31 122.8(8) . .
C32 N33 C34 118.6(8) . .
C32 N33 Cu1 122.5(6) . .
C34 N33 Cu1 118.9(6) . .
N33 C34 C35 122.3(9) . .
C34 C35 C36 118.8(9) . .
C31 C36 C35 119.8(9) . .
C41 N4 P2 126.5(6) . .
C42 C41 N4 122.0(9) . .
C42 C41 C46 117.7(9) . .
N4 C41 C46 120.3(8) . .
N43 C42 C41 122.3(9) . .
C42 N43 C44 120.3(9) . .
C42 N43 Cu2 118.4(7) . .
C44 N43 Cu2 121.0(8) . .
N43 C44 C45 119.8(11) . .
C46 C45 C44 121.1(10) . .
C45 C46 C41 118.7(9) . .
C51 N5 P3 126.4(6) . .
C52 C51 N5 121.8(8) . .
C52 C51 C56 115.9(8) . .
N5 C51 C56 122.3(8) . .
N53 C52 C51 124.6(9) . .
C54 N53 C52 118.4(8) . .
C54 N53 Cu1 122.6(6) . .
C52 N53 Cu1 119.0(6) . .
N53 C54 C55 121.1(9) . .
C56 C55 C54 119.5(9) . .
C55 C56 C51 120.4(9) . .
C61 N6 P3 127.8(6) . .
C66 C61 N6 120.3(8) . .
C66 C61 C62 118.7(8) . .
N6 C61 C62 121.0(8) . .
N63 C62 C61 121.5(8) . .
C62 N63 C64 120.0(8) . .
C62 N63 Cu1 119.6(6) . 2_755
C64 N63 Cu1 120.1(6) . 2_755
N63 C64 C65 120.1(9) . .
C64 C65 C66 121.3(9) . .
C61 C66 C65 118.3(9) . .
C76 C71 C72 118.8(13) . .
C76 C71 P1 120.7(10) . .
C72 C71 P1 120.3(11) . .
C73 C72 C71 120.0(14) . .
C74 C73 C72 120.7(15) . .
C73 C74 C75 121.9(15) . .
C74 C75 C76 116.6(14) . .
C71 C76 C75 121.8(13) . .
C78 C77 C82 120.4(9) . .
C78 C77 P2 117.9(8) . .
C82 C77 P2 121.7(8) . .
C77 C78 C79 120.0(10) . .
C80 C79 C78 120.1(10) . .
C79 C80 C81 120.3(10) . .
C80 C81 C82 121.0(11) . .
C77 C82 C81 118.2(10) . .
C84 C83 C88 120.8(9) . .
C84 C83 P3 118.8(7) . .
C88 C83 P3 120.3(7) . .
C83 C84 C85 120.0(10) . .
C86 C85 C84 118.4(11) . .
C87 C86 C85 122.3(10) . .
C86 C87 C88 117.8(10) . .
C83 C88 C87 120.7(10) . .
O71 N7 O72 123.6(8) . .
O71 N7 O73 119.3(9) . .
O72 N7 O73 116.6(9) . .
N7 O71 Cu1 132.7(6) . .
O83 N8 O82 121.0(8) . .
O83 N8 O81 120.0(8) . .
O82 N8 O81 119.0(8) . .
O92 N9 O93 120.0(14) . .
O92 N9 O91 119.6(13) . .
O93 N9 O91 120.3(13) . .
O12 N10 O11 142.5(18) . .
O12 N10 O13 113.7(17) . .
O11 N10 O13 103.3(15) . .
N10 O11 Cu2 137.9(11) . .

loop_
_geom_bond_atom_site_label_1
_geom_bond_atom_site_label_2
_geom_bond_distance
_geom_bond_site_symmetry_2
Cu1 N33 1.992(7) .
Cu1 N63 2.010(7) 2_755
Cu1 N53 2.021(8) .
Cu1 N13 2.026(8) .
Cu1 O71 2.235(6) .
Cu2 N23 1.974(9) 2_755
Cu2 N23 1.974(9) .
Cu2 N43 2.044(8) 2_755
Cu2 N43 2.044(8) .
Cu2 O11 2.625(14) .
P1 O1 1.489(8) .
P1 N1 1.613(9) .
P1 N2 1.654(9) .
P1 C71 1.800(13) .
P2 O2 1.466(7) .
P2 N4 1.638(8) .
P2 N3 1.672(8) .
P2 C77 1.798(10) .
P3 O3 1.478(6) .
P3 N5 1.633(8) .
P3 N6 1.641(7) .
P3 C83 1.793(10) .
N1 C11 1.399(12) .
C11 C16 1.389(14) .
C11 C12 1.390(13) .
C12 N13 1.337(12) .
N13 C14 1.328(11) .
C14 C15 1.389(13) .
C15 C16 1.360(14) .
N2 C21 1.387(13) .
C21 C22 1.390(15) .
C21 C26 1.399(14) .
C22 N23 1.318(13) .
N23 C24 1.343(14) .
C24 C25 1.337(15) .
C25 C26 1.396(15) .
N3 C31 1.388(11) .
C31 C36 1.368(13) .
C31 C32 1.397(12) .
C32 N33 1.335(11) .
N33 C34 1.337(11) .
C34 C35 1.369(12) .
C35 C36 1.394(13) .
N4 C41 1.402(12) .
C41 C42 1.371(13) .
C41 C46 1.420(13) .
C42 N43 1.330(12) .
N43 C44 1.332(13) .
C44 C45 1.394(14) .
C45 C46 1.333(14) .
N5 C51 1.397(11) .
C51 C52 1.390(12) .
C51 C56 1.399(13) .
C52 N53 1.338(11) .
N53 C54 1.331(11) .
C54 C55 1.406(13) .
C55 C56 1.360(13) .
N6 C61 1.409(11) .
C61 C66 1.370(12) .
C61 C62 1.410(12) .
C62 N63 1.334(11) .
N63 C64 1.346(11) .
N63 Cu1 2.010(7) 2_755
C64 C65 1.374(13) .
C65 C66 1.380(13) .
C71 C76 1.349(15) .
C71 C72 1.376(17) .
C72 C73 1.353(19) .
C73 C74 1.338(19) .
C74 C75 1.367(18) .
C75 C76 1.399(16) .
C77 C78 1.353(13) .
C77 C82 1.383(15) .
C78 C79 1.387(14) .
C79 C80 1.343(15) .
C80 C81 1.355(15) .
C81 C82 1.384(15) .
C83 C84 1.375(13) .
C83 C88 1.383(13) .
C84 C85 1.404(15) .
C85 C86 1.393(15) .
C86 C87 1.385(15) .
C87 C88 1.402(13) .
N7 O71 1.238(9) .
N7 O72 1.258(9) .
N7 O73 1.295(9) .
N8 O83 1.235(9) .
N8 O82 1.251(8) .
N8 O81 1.252(9) .
N9 O92 1.198(12) .
N9 O93 1.256(12) .
N9 O91 1.256(13) .
N10 O12 1.213(13) .
N10 O11 1.259(13) .
N10 O13 1.286(14) .
C6S O6S 1.57(6) .
C7S O6S 1.32(5) .

loop_
_geom_hbond_atom_site_label_D
_geom_hbond_atom_site_label_H
_geom_hbond_atom_site_label_A
_geom_hbond_distance_DH
_geom_hbond_distance_HA
_geom_hbond_distance_DA
_geom_hbond_angle_DHA
_geom_hbond_site_symmetry_A
N1 H1 O91 0.88 2.25 3.080(15) 157.2 8_565
N2 H2 O3S 0.88 1.91 2.792(12) 175.9 6_565
N3 H3 O6S 0.88 1.98 2.842(12) 164.4 6_565
N4 H4 O72 0.88 2.13 2.966(10) 158.9 7_665
N5 H5 O92 0.88 2.01 2.813(13) 151.8 6_675
N6 H6 O81 0.88 2.00 2.847(10) 162.4 6_665
N6 H6 O83 0.88 2.60 3.346(11) 143.5 6_665
